data_7019970
loop_
_publ_author_name
'Kan, Wei-Qiu'
'Yang, Jin'
'Liu, Ying-Ying'
'Ma, Jian-Fang'

_publ_section_title
;
 Inorganic-organic hybrid compounds based on octamolybdates and
 multidentate N-donor ligand: syntheses, structures, photoluminescence and
 photocatalysis.
;
_journal_issue 36
_journal_name_full 'Dalton transactions (Cambridge, England : 2003)'
_journal_page_first 11062
_journal_page_last 11073
_journal_paper_doi 10.1039/c2dt30755c
_journal_volume 41
_journal_year 2012
_chemical_formula_moiety 'C15 H19 Mo4 N8 Ni O16.50'
_chemical_formula_sum 'C15 H19 Mo4 N8 Ni O16.5'
_chemical_formula_weight 1017.85
_chemical_name_systematic
;
?
;
_space_group_IT_number 15
_symmetry_cell_setting monoclinic
_symmetry_space_group_name_Hall '-C 2yc'
_symmetry_space_group_name_H-M 'C 1 2/c 1'
_atom_sites_solution_hydrogens geom
_atom_sites_solution_primary direct
_atom_sites_solution_secondary difmap
_audit_creation_method SHELXL-97
_cell_angle_alpha 90
_cell_angle_beta 96.971(5)
_cell_angle_gamma 90
_cell_formula_units_Z 8
_cell_length_a 24.542(5)
_cell_length_b 10.375(5)
_cell_length_c 22.112(5)
_cell_measurement_reflns_used 4220
_cell_measurement_temperature 293(2)
_cell_measurement_theta_max 29.2039
_cell_measurement_theta_min 3.1794
_cell_volume 5589(3)
_computing_cell_refinement CrysAlis
_computing_data_collection 'CrysAlis (Oxford Diffraction, 2006)'
_computing_data_reduction CrysAlis
_computing_structure_refinement 'SHELXL-97 (Sheldrick, 2008)'
_computing_structure_solution 'SHELXL-97 (Sheldrick, 2008)'
_diffrn_ambient_temperature 293(2)
_diffrn_detector_area_resol_mean 10.0
_diffrn_measured_fraction_theta_full 0.994
_diffrn_measured_fraction_theta_max 0.994
_diffrn_measurement_device_type 'Oxford Diffraction Gemini R Ultra'
_diffrn_measurement_method '\w scan'
_diffrn_radiation_monochromator graphite
_diffrn_radiation_source 'fine-focus sealed tube'
_diffrn_radiation_type MoK\a
_diffrn_radiation_wavelength 0.71069
_diffrn_reflns_av_R_equivalents 0.0334
_diffrn_reflns_av_sigmaI/netI 0.0495
_diffrn_reflns_limit_h_max 29
_diffrn_reflns_limit_h_min -20
_diffrn_reflns_limit_k_max 12
_diffrn_reflns_limit_k_min -9
_diffrn_reflns_limit_l_max 26
_diffrn_reflns_limit_l_min -23
_diffrn_reflns_number 10592
_diffrn_reflns_theta_full 25.35
_diffrn_reflns_theta_max 25.35
_diffrn_reflns_theta_min 3.19
_exptl_absorpt_coefficient_mu 2.498
_exptl_absorpt_correction_T_max 0.6761
_exptl_absorpt_correction_T_min 0.6095
_exptl_absorpt_correction_type multi-scan
_exptl_absorpt_process_details
;
CrysAlis (Oxford Diffraction, 2006)
;
_exptl_crystal_colour green
_exptl_crystal_density_diffrn 2.419
_exptl_crystal_density_method 'not measured'
_exptl_crystal_description block
_exptl_crystal_F_000 3944
_exptl_crystal_size_max 0.22
_exptl_crystal_size_mid 0.20
_exptl_crystal_size_min 0.17
_refine_diff_density_max 2.954
_refine_diff_density_min -0.989
_refine_diff_density_rms 0.132
_refine_ls_extinction_method none
_refine_ls_goodness_of_fit_ref 1.038
_refine_ls_hydrogen_treatment constr
_refine_ls_matrix_type full
_refine_ls_number_parameters 406
_refine_ls_number_reflns 5088
_refine_ls_number_restraints 6
_refine_ls_restrained_S_all 1.041
_refine_ls_R_factor_all 0.0486
_refine_ls_R_factor_gt 0.0364
_refine_ls_shift/su_max 0.001
_refine_ls_shift/su_mean 0.000
_refine_ls_structure_factor_coef Fsqd
_refine_ls_weighting_details 'calc w=1/[\s^2^(Fo^2^)+(0.0298P)^2^+25.0297P] where P=(Fo^2^+2Fc^2^)/3'
_refine_ls_weighting_scheme calc
_refine_ls_wR_factor_gt 0.0772
_refine_ls_wR_factor_ref 0.0835
_reflns_number_gt 4219
_reflns_number_total 5088
_reflns_threshold_expression >2\s(I)
_cod_data_source_file c2dt30755c.txt
_cod_data_source_block compound-5
_cod_original_sg_symbol_H-M c2/c
_cod_original_formula_sum 'C15 H19 Mo4 N8 Ni O16.50'
_cod_database_code 7019970

loop_
_symmetry_equiv_pos_as_xyz
'x, y, z'
'-x, y, -z+1/2'
'x+1/2, y+1/2, z'
'-x+1/2, y+1/2, -z+1/2'
'-x, -y, -z'
'x, -y, z-1/2'
'-x+1/2, -y+1/2, -z'
'x+1/2, -y+1/2, z-1/2'

loop_
_atom_site_label
_atom_site_type_symbol
_atom_site_fract_x
_atom_site_fract_y
_atom_site_fract_z
_atom_site_U_iso_or_equiv
_atom_site_adp_type
_atom_site_occupancy
_atom_site_symmetry_multiplicity
_atom_site_calc_flag
_atom_site_refinement_flags
Ni1 Ni 0.84269(3) -0.48103(6) 0.42092(3) 0.01763(15) Uani 1 1 d .
Mo1 Mo 0.955945(18) -0.30160(4) 0.51514(2) 0.01949(12) Uani 1 1 d .
Mo2 Mo 1.062843(19) -0.03807(4) 0.55167(2) 0.02331(13) Uani 1 1 d .
Mo3 Mo 0.97373(2) 0.23142(5) 0.60138(2) 0.02628(13) Uani 1 1 d .
Mo4 Mo 0.92652(2) -0.07451(4) 0.61290(2) 0.02502(13) Uani 1 1 d .
C1 C 0.9173(2) -0.6114(5) 0.3381(2) 0.0266(12) Uani 1 1 d .
H1 H 0.9255 -0.6682 0.3704 0.032 Uiso 1 1 calc R
C2 C 0.9378(2) -0.6365(6) 0.2839(3) 0.0342(14) Uani 1 1 d .
H2 H 0.9611 -0.7063 0.2806 0.041 Uiso 1 1 calc R
C3 C 0.9237(3) -0.5583(6) 0.2357(3) 0.0409(16) Uani 1 1 d .
H3 H 0.9359 -0.5762 0.1984 0.049 Uiso 1 1 calc R
C4 C 0.8909(3) -0.4509(6) 0.2420(3) 0.0359(15) Uani 1 1 d .
H4 H 0.8807 -0.3963 0.2093 0.043 Uiso 1 1 calc R
C5 C 0.8738(2) -0.4276(5) 0.2989(2) 0.0208(11) Uani 1 1 d .
C6 C 0.8414(2) -0.3171(5) 0.3150(2) 0.0196(11) Uani 1 1 d .
C7 C 0.8410(2) -0.1561(5) 0.2265(2) 0.0252(12) Uani 1 1 d .
H7A H 0.8548 -0.0687 0.2318 0.030 Uiso 1 1 calc R
H7B H 0.8690 -0.2085 0.2111 0.030 Uiso 1 1 calc R
C8 C 0.7257(3) -0.2258(6) 0.1253(3) 0.0355(15) Uani 1 1 d .
H8 H 0.7016 -0.2807 0.1021 0.043 Uiso 1 1 calc R
C9 C 0.7609(2) -0.0566(5) 0.1640(2) 0.0239(12) Uani 1 1 d .
H9 H 0.7681 0.0284 0.1756 0.029 Uiso 1 1 calc R
C10 C 0.7941(2) -0.1956(5) 0.3667(2) 0.0223(12) Uani 1 1 d .
C11 C 0.7638(2) -0.1435(5) 0.4149(2) 0.0199(11) Uani 1 1 d .
C12 C 0.7097(2) -0.1044(5) 0.4027(2) 0.0286(13) Uani 1 1 d .
H12 H 0.6922 -0.1076 0.3630 0.034 Uiso 1 1 calc R
C13 C 0.6817(2) -0.0607(5) 0.4489(2) 0.0262(12) Uani 1 1 d .
H13 H 0.6454 -0.0340 0.4394 0.031 Uiso 1 1 calc R
C14 C 0.7574(2) -0.0880(5) 0.5180(2) 0.0231(12) Uani 1 1 d .
H14 H 0.7744 -0.0800 0.5578 0.028 Uiso 1 1 calc R
C15 C 0.7886(2) -0.1329(5) 0.4747(2) 0.0234(12) Uani 1 1 d .
H15 H 0.8252 -0.1556 0.4852 0.028 Uiso 1 1 calc R
N1 N 0.88599(17) -0.5086(4) 0.34586(18) 0.0202(9) Uani 1 1 d .
N2 N 0.82028(17) -0.3130(4) 0.36815(18) 0.0196(9) Uani 1 1 d .
N3 N 0.82870(18) -0.2070(4) 0.28480(19) 0.0236(10) Uani 1 1 d .
N4 N 0.79760(19) -0.1293(4) 0.31718(19) 0.0245(10) Uani 1 1 d .
N5 N 0.79149(18) -0.1574(4) 0.18386(18) 0.0241(10) Uani 1 1 d .
N6 N 0.7687(2) -0.2678(5) 0.1602(2) 0.0374(12) Uani 1 1 d .
N7 N 0.71883(18) -0.0950(4) 0.12550(19) 0.0229(10) Uani 1 1 d .
N8 N 0.70466(17) -0.0551(4) 0.50711(18) 0.0203(9) Uani 1 1 d .
O1 O 0.90827(14) -0.3827(3) 0.46511(15) 0.0248(8) Uani 1 1 d .
O2 O 0.97165(17) -0.4045(4) 0.57360(17) 0.0333(9) Uani 1 1 d .
O3 O 0.90498(15) -0.1898(3) 0.54770(16) 0.0251(8) Uani 1 1 d .
O4 O 1.00715(15) -0.1394(3) 0.56945(16) 0.0274(9) Uani 1 1 d .
O5 O 1.07455(16) -0.0706(3) 0.47516(18) 0.0336(9) Uani 1 1 d .
O6 O 1.12063(17) -0.0714(4) 0.5992(2) 0.0445(11) Uani 1 1 d .
O7 O 1.04587(15) 0.1301(3) 0.55687(16) 0.0270(9) Uani 1 1 d .
O8 O 0.97888(15) 0.3140(3) 0.52399(16) 0.0246(8) Uani 1 1 d .
O9 O 1.01851(18) 0.3125(4) 0.65111(18) 0.0416(11) Uani 1 1 d .
O10 O 0.91018(18) 0.2850(4) 0.61407(19) 0.0414(11) Uani 1 1 d .
O11 O 0.97495(16) 0.0647(4) 0.63798(17) 0.0322(9) Uani 1 1 d .
O12 O 0.9409(2) -0.1748(4) 0.67297(18) 0.0478(12) Uani 1 1 d .
O13 O 0.86404(18) -0.0096(4) 0.6211(2) 0.0467(12) Uani 1 1 d .
O1W O 0.87643(15) -0.6415(3) 0.46437(15) 0.0249(8) Uani 1 1 d .
H1A H 0.8549 -0.6886 0.4822 0.037 Uiso 1 1 d R
H1B H 0.9088 -0.6533 0.4820 0.037 Uiso 1 1 d R
O2W O 0.8107(2) -0.7945(5) 0.5235(2) 0.0603(14) Uani 1 1 d .
H2A H 0.8190 -0.7353 0.5492 0.090 Uiso 1 1 d R
H2B H 0.8249 -0.8636 0.5362 0.090 Uiso 1 1 d R
O3W O 0.8266(4) 0.1652(8) 0.2435(4) 0.153(4) Uani 1 1 d .
H3A H 0.8225 0.2158 0.2134 0.229 Uiso 1 1 d R
H3B H 0.8204 0.1907 0.2785 0.229 Uiso 1 1 d R
O4W O 1.0615(9) 0.010(2) 0.7248(9) 0.173(8) Uani 0.50 1 d PU
H4A H 1.0382 0.0171 0.6932 0.260 Uiso 0.50 1 d PR
H4B H 1.0862 -0.0408 0.7176 0.260 Uiso 0.50 1 d PR

loop_
_atom_site_aniso_label
_atom_site_aniso_U_11
_atom_site_aniso_U_22
_atom_site_aniso_U_33
_atom_site_aniso_U_23
_atom_site_aniso_U_13
_atom_site_aniso_U_12
Ni1 0.0184(3) 0.0188(3) 0.0156(3) 0.0002(3) 0.0020(3) 0.0005(3)
Mo1 0.0191(2) 0.0171(2) 0.0220(2) -0.00091(18) 0.00157(19) -0.00146(18)
Mo2 0.0201(3) 0.0205(2) 0.0283(3) 0.0013(2) -0.0013(2) -0.00079(19)
Mo3 0.0286(3) 0.0247(3) 0.0261(3) -0.0031(2) 0.0060(2) -0.0029(2)
Mo4 0.0281(3) 0.0251(3) 0.0231(3) -0.0033(2) 0.0079(2) -0.0054(2)
C1 0.027(3) 0.025(3) 0.027(3) -0.001(2) 0.001(2) 0.004(2)
C2 0.034(4) 0.035(3) 0.035(3) -0.003(3) 0.011(3) 0.010(3)
C3 0.050(4) 0.048(4) 0.029(3) -0.002(3) 0.018(3) 0.013(3)
C4 0.055(4) 0.031(3) 0.024(3) 0.004(3) 0.012(3) 0.007(3)
C5 0.020(3) 0.023(3) 0.019(3) 0.000(2) 0.001(2) 0.000(2)
C6 0.017(3) 0.023(3) 0.018(3) 0.002(2) 0.003(2) 0.001(2)
C7 0.026(3) 0.033(3) 0.017(3) 0.009(2) 0.005(2) 0.001(2)
C8 0.037(4) 0.027(3) 0.038(3) 0.000(3) -0.011(3) -0.002(3)
C9 0.025(3) 0.024(3) 0.022(3) 0.006(2) 0.004(2) 0.004(2)
C10 0.024(3) 0.022(3) 0.020(3) -0.001(2) 0.001(2) 0.001(2)
C11 0.024(3) 0.016(3) 0.020(3) 0.003(2) 0.004(2) 0.001(2)
C12 0.027(3) 0.039(3) 0.019(3) 0.004(2) 0.000(2) 0.006(3)
C13 0.024(3) 0.034(3) 0.022(3) 0.003(2) 0.008(2) 0.005(2)
C14 0.023(3) 0.026(3) 0.020(3) 0.002(2) 0.002(2) -0.003(2)
C15 0.017(3) 0.026(3) 0.027(3) 0.000(2) 0.002(2) 0.000(2)
N1 0.019(2) 0.025(2) 0.017(2) -0.0019(18) 0.0017(18) 0.0006(19)
N2 0.024(2) 0.019(2) 0.017(2) -0.0011(18) 0.0044(18) 0.0010(18)
N3 0.023(2) 0.027(2) 0.021(2) 0.0040(19) 0.0029(19) 0.005(2)
N4 0.028(3) 0.025(2) 0.022(2) 0.004(2) 0.008(2) 0.008(2)
N5 0.027(3) 0.027(2) 0.018(2) 0.0022(19) 0.0034(19) 0.000(2)
N6 0.043(3) 0.027(3) 0.039(3) -0.001(2) -0.007(3) 0.000(2)
N7 0.020(2) 0.025(2) 0.023(2) 0.0010(19) 0.0002(19) 0.0017(19)
N8 0.023(2) 0.019(2) 0.019(2) -0.0004(18) 0.0028(18) 0.0022(19)
O1 0.023(2) 0.0244(19) 0.0266(19) -0.0076(16) 0.0026(16) -0.0077(16)
O2 0.041(3) 0.027(2) 0.030(2) 0.0069(17) -0.0012(19) -0.0014(18)
O3 0.023(2) 0.0246(19) 0.029(2) -0.0045(16) 0.0066(16) -0.0025(16)
O4 0.032(2) 0.024(2) 0.027(2) -0.0021(16) 0.0068(17) -0.0041(17)
O5 0.036(2) 0.023(2) 0.045(2) -0.0040(18) 0.015(2) -0.0027(18)
O6 0.034(3) 0.038(2) 0.057(3) 0.001(2) -0.013(2) 0.003(2)
O7 0.030(2) 0.026(2) 0.026(2) -0.0001(16) 0.0073(17) -0.0003(16)
O8 0.024(2) 0.0219(19) 0.029(2) -0.0015(16) 0.0076(16) 0.0035(16)
O9 0.047(3) 0.039(2) 0.038(2) -0.0088(19) 0.001(2) -0.013(2)
O10 0.039(3) 0.043(3) 0.046(3) -0.006(2) 0.019(2) 0.002(2)
O11 0.038(2) 0.030(2) 0.028(2) -0.0021(17) 0.0010(18) -0.0113(18)
O12 0.074(4) 0.038(2) 0.032(2) 0.0073(19) 0.007(2) -0.017(2)
O13 0.036(3) 0.056(3) 0.052(3) -0.027(2) 0.020(2) -0.004(2)
O1W 0.021(2) 0.0238(19) 0.029(2) 0.0085(16) 0.0015(16) 0.0007(15)
O2W 0.060(3) 0.056(3) 0.067(3) 0.012(3) 0.015(3) -0.012(3)
O3W 0.159(9) 0.128(7) 0.176(8) -0.081(6) 0.039(7) -0.044(6)
O4W 0.164(11) 0.191(11) 0.159(11) 0.027(9) -0.005(8) -0.031(9)

loop_
_atom_type_symbol
_atom_type_description
_atom_type_scat_dispersion_real
_atom_type_scat_dispersion_imag
_atom_type_scat_source
C C 0.0033 0.0016 'International Tables Vol C Tables 4.2.6.8 and 6.1.1.4'
H H 0.0000 0.0000 'International Tables Vol C Tables 4.2.6.8 and 6.1.1.4'
N N 0.0061 0.0033 'International Tables Vol C Tables 4.2.6.8 and 6.1.1.4'
O O 0.0106 0.0060 'International Tables Vol C Tables 4.2.6.8 and 6.1.1.4'
Ni Ni 0.3393 1.1124 'International Tables Vol C Tables 4.2.6.8 and 6.1.1.4'
Mo Mo -1.6832 0.6857 'International Tables Vol C Tables 4.2.6.8 and 6.1.1.4'

loop_
_geom_angle_atom_site_label_1
_geom_angle_atom_site_label_2
_geom_angle_atom_site_label_3
_geom_angle
_geom_angle_site_symmetry_1
_geom_angle_site_symmetry_3
O1W Ni1 O1 86.08(15) . .
O1W Ni1 N7 89.84(16) . 4_645
O1 Ni1 N7 174.55(16) . 4_645
O1W Ni1 N1 92.61(15) . .
O1 Ni1 N1 90.05(15) . .
N7 Ni1 N1 86.53(16) 4_645 .
O1W Ni1 N8 91.08(15) . 7_646
O1 Ni1 N8 91.41(15) . 7_646
N7 Ni1 N8 92.28(17) 4_645 7_646
N1 Ni1 N8 176.11(16) . 7_646
O1W Ni1 N2 170.00(15) . .
O1 Ni1 N2 89.39(15) . .
N7 Ni1 N2 94.07(16) 4_645 .
N1 Ni1 N2 78.46(16) . .
N8 Ni1 N2 97.95(16) 7_646 .
O2 Mo1 O1 104.88(18) . .
O2 Mo1 O3 101.24(18) . .
O1 Mo1 O3 96.52(16) . .
O2 Mo1 O8 100.28(18) . 5_756
O1 Mo1 O8 102.47(16) . 5_756
O3 Mo1 O8 146.43(15) . 5_756
O2 Mo1 O4 90.20(16) . .
O1 Mo1 O4 163.20(15) . .
O3 Mo1 O4 72.87(14) . .
O8 Mo1 O4 81.62(14) 5_756 .
O2 Mo1 O7 165.73(16) . 5_756
O1 Mo1 O7 88.83(15) . 5_756
O3 Mo1 O7 80.71(14) . 5_756
O8 Mo1 O7 72.36(14) 5_756 5_756
O4 Mo1 O7 76.79(13) . 5_756
O6 Mo2 O5 109.3(2) . .
O6 Mo2 O7 109.92(19) . .
O5 Mo2 O7 108.00(16) . .
O6 Mo2 O4 110.19(19) . .
O5 Mo2 O4 108.08(17) . .
O7 Mo2 O4 111.28(17) . .
O9 Mo3 O10 105.4(2) . .
O9 Mo3 O11 101.58(18) . .
O10 Mo3 O11 101.09(19) . .
O9 Mo3 O8 104.44(18) . .
O10 Mo3 O8 99.23(18) . .
O11 Mo3 O8 141.12(15) . .
O9 Mo3 O7 91.83(18) . .
O10 Mo3 O7 162.34(17) . .
O11 Mo3 O7 78.48(15) . .
O8 Mo3 O7 72.35(13) . .
O12 Mo4 O13 105.3(2) . .
O12 Mo4 O3 102.78(18) . .
O13 Mo4 O3 99.15(18) . .
O12 Mo4 O11 100.04(19) . .
O13 Mo4 O11 101.90(19) . .
O3 Mo4 O11 143.45(16) . .
O12 Mo4 O4 92.24(19) . .
O13 Mo4 O4 161.84(18) . .
O3 Mo4 O4 71.72(14) . .
O11 Mo4 O4 79.27(15) . .
O12 Mo4 O5 168.62(19) . 5_756
O13 Mo4 O5 85.38(19) . 5_756
O3 Mo4 O5 78.99(14) . 5_756
O11 Mo4 O5 73.35(14) . 5_756
O4 Mo4 O5 77.56(13) . 5_756
N1 C1 C2 122.6(5) . .
N1 C1 H1 118.7 . .
C2 C1 H1 118.7 . .
C3 C2 C1 119.0(5) . .
C3 C2 H2 120.5 . .
C1 C2 H2 120.5 . .
C2 C3 C4 119.9(5) . .
C2 C3 H3 120.0 . .
C4 C3 H3 120.0 . .
C3 C4 C5 118.0(5) . .
C3 C4 H4 121.0 . .
C5 C4 H4 121.0 . .
N1 C5 C4 121.8(5) . .
N1 C5 C6 112.3(4) . .
C4 C5 C6 125.9(5) . .
N3 C6 N2 108.6(4) . .
N3 C6 C5 130.3(4) . .
N2 C6 C5 121.1(4) . .
N5 C7 N3 109.0(4) . .
N5 C7 H7A 109.9 . .
N3 C7 H7A 109.9 . .
N5 C7 H7B 109.9 . .
N3 C7 H7B 109.9 . .
H7A C7 H7B 108.3 . .
N6 C8 N7 114.9(5) . .
N6 C8 H8 122.5 . .
N7 C8 H8 122.5 . .
N7 C9 N5 110.0(5) . .
N7 C9 H9 125.0 . .
N5 C9 H9 125.0 . .
N4 C10 N2 114.1(4) . .
N4 C10 C11 120.2(5) . .
N2 C10 C11 125.7(4) . .
C12 C11 C15 117.4(5) . .
C12 C11 C10 121.6(5) . .
C15 C11 C10 121.0(5) . .
C13 C12 C11 120.5(5) . .
C13 C12 H12 119.8 . .
C11 C12 H12 119.8 . .
N8 C13 C12 122.4(5) . .
N8 C13 H13 118.8 . .
C12 C13 H13 118.8 . .
N8 C14 C15 124.8(5) . .
N8 C14 H14 117.6 . .
C15 C14 H14 117.6 . .
C14 C15 C11 118.1(5) . .
C14 C15 H15 121.0 . .
C11 C15 H15 121.0 . .
C1 N1 C5 118.5(4) . .
C1 N1 Ni1 124.4(4) . .
C5 N1 Ni1 116.2(3) . .
C6 N2 C10 103.7(4) . .
C6 N2 Ni1 110.6(3) . .
C10 N2 Ni1 145.6(3) . .
C6 N3 N4 110.6(4) . .
C6 N3 C7 133.5(4) . .
N4 N3 C7 115.9(4) . .
C10 N4 N3 103.0(4) . .
C9 N5 N6 110.4(4) . .
C9 N5 C7 127.2(5) . .
N6 N5 C7 122.4(4) . .
C8 N6 N5 102.3(5) . .
C9 N7 C8 102.4(4) . .
C9 N7 Ni1 127.6(4) . 4_655
C8 N7 Ni1 130.0(4) . 4_655
C14 N8 C13 116.6(4) . .
C14 N8 Ni1 121.3(3) . 7_646
C13 N8 Ni1 121.6(4) . 7_646
Mo1 O1 Ni1 168.1(2) . .
Mo4 O3 Mo1 122.30(19) . .
Mo2 O4 Mo1 132.84(18) . .
Mo2 O4 Mo4 127.40(18) . .
Mo1 O4 Mo4 89.40(13) . .
Mo2 O5 Mo4 130.43(18) . 5_756
Mo2 O7 Mo3 130.23(18) . .
Mo2 O7 Mo1 131.77(18) . 5_756
Mo3 O7 Mo1 89.53(13) . 5_756
Mo1 O8 Mo3 121.27(18) 5_756 .
Mo3 O11 Mo4 125.8(2) . .
Ni1 O1W H1A 116.5 . .
Ni1 O1W H1B 129.4 . .
H1A O1W H1B 107.7 . .
H2A O2W H2B 110.0 . .
H3A O3W H3B 120.5 . .
H4A O4W H4B 109.6 . .

loop_
_geom_bond_atom_site_label_1
_geom_bond_atom_site_label_2
_geom_bond_distance
_geom_bond_site_symmetry_2
Ni1 O1W 2.047(3) .
Ni1 O1 2.051(3) .
Ni1 N7 2.087(4) 4_645
Ni1 N1 2.096(4) .
Ni1 N8 2.115(4) 7_646
Ni1 N2 2.133(4) .
Mo1 O2 1.685(4) .
Mo1 O1 1.728(3) .
Mo1 O3 1.910(4) .
Mo1 O8 1.913(4) 5_756
Mo1 O4 2.343(4) .
Mo1 O7 2.385(4) 5_756
Mo2 O6 1.695(4) .
Mo2 O5 1.782(4) .
Mo2 O7 1.800(4) .
Mo2 O4 1.805(4) .
Mo3 O9 1.683(4) .
Mo3 O10 1.711(4) .
Mo3 O11 1.908(4) .
Mo3 O8 1.931(4) .
Mo3 O7 2.373(4) .
Mo4 O12 1.690(4) .
Mo4 O13 1.705(4) .
Mo4 O3 1.898(3) .
Mo4 O11 1.910(4) .
Mo4 O4 2.398(4) .
Mo4 O5 2.459(4) 5_756
C1 N1 1.337(7) .
C1 C2 1.380(8) .
C1 H1 0.9300 .
C2 C3 1.350(8) .
C2 H2 0.9300 .
C3 C4 1.391(8) .
C3 H3 0.9300 .
C4 C5 1.395(7) .
C4 H4 0.9300 .
C5 N1 1.341(6) .
C5 C6 1.464(7) .
C6 N3 1.341(6) .
C6 N2 1.341(6) .
C7 N5 1.445(7) .
C7 N3 1.457(6) .
C7 H7A 0.9700 .
C7 H7B 0.9700 .
C8 N6 1.304(7) .
C8 N7 1.368(7) .
C8 H8 0.9300 .
C9 N7 1.317(7) .
C9 N5 1.331(7) .
C9 H9 0.9300 .
C10 N4 1.305(6) .
C10 N2 1.375(6) .
C10 C11 1.474(7) .
C11 C12 1.383(7) .
C11 C15 1.393(7) .
C12 C13 1.376(7) .
C12 H12 0.9300 .
C13 N8 1.342(6) .
C13 H13 0.9300 .
C14 N8 1.332(6) .
C14 C15 1.377(7) .
C14 H14 0.9300 .
C15 H15 0.9300 .
N3 N4 1.370(6) .
N5 N6 1.352(6) .
N7 Ni1 2.087(4) 4_655
N8 Ni1 2.115(4) 7_646
O5 Mo4 2.459(4) 5_756
O7 Mo1 2.385(4) 5_756
O8 Mo1 1.913(4) 5_756
O1W H1A 0.8500 .
O1W H1B 0.8502 .
O2W H2A 0.8455 .
O2W H2B 0.8303 .
O3W H3A 0.8445 .
O3W H3B 0.8486 .
O4W H4A 0.8503 .
O4W H4B 0.8298 .

loop_
_geom_torsion_atom_site_label_1
_geom_torsion_atom_site_label_2
_geom_torsion_atom_site_label_3
_geom_torsion_atom_site_label_4
_geom_torsion
_geom_torsion_site_symmetry_1
_geom_torsion_site_symmetry_4
N1 C1 C2 C3 -3.5(9) . .
C1 C2 C3 C4 2.9(10) . .
C2 C3 C4 C5 0.3(10) . .
C3 C4 C5 N1 -3.2(9) . .
C3 C4 C5 C6 177.2(6) . .
N1 C5 C6 N3 168.1(5) . .
C4 C5 C6 N3 -12.3(9) . .
N1 C5 C6 N2 -9.5(7) . .
C4 C5 C6 N2 170.2(5) . .
N4 C10 C11 C12 54.9(7) . .
N2 C10 C11 C12 -124.6(6) . .
N4 C10 C11 C15 -125.7(6) . .
N2 C10 C11 C15 54.8(8) . .
C15 C11 C12 C13 -1.9(8) . .
C10 C11 C12 C13 177.5(5) . .
C11 C12 C13 N8 -0.7(9) . .
N8 C14 C15 C11 0.9(8) . .
C12 C11 C15 C14 1.8(7) . .
C10 C11 C15 C14 -177.6(5) . .
C2 C1 N1 C5 0.6(8) . .
C2 C1 N1 Ni1 169.1(4) . .
C4 C5 N1 C1 2.8(8) . .
C6 C5 N1 C1 -177.6(5) . .
C4 C5 N1 Ni1 -166.7(4) . .
C6 C5 N1 Ni1 13.0(5) . .
O1W Ni1 N1 C1 5.9(4) . .
O1 Ni1 N1 C1 92.0(4) . .
N7 Ni1 N1 C1 -83.8(4) 4_645 .
N2 Ni1 N1 C1 -178.7(4) . .
O1W Ni1 N1 C5 174.6(4) . .
O1 Ni1 N1 C5 -99.3(4) . .
N7 Ni1 N1 C5 84.9(4) 4_645 .
N2 Ni1 N1 C5 -9.9(3) . .
N3 C6 N2 C10 0.8(5) . .
C5 C6 N2 C10 178.9(5) . .
N3 C6 N2 Ni1 -176.8(3) . .
C5 C6 N2 Ni1 1.2(6) . .
N4 C10 N2 C6 0.2(6) . .
C11 C10 N2 C6 179.8(5) . .
N4 C10 N2 Ni1 176.3(4) . .
C11 C10 N2 Ni1 -4.1(10) . .
O1 Ni1 N2 C6 94.5(3) . .
N7 Ni1 N2 C6 -81.3(3) 4_645 .
N1 Ni1 N2 C6 4.3(3) . .
N8 Ni1 N2 C6 -174.2(3) 7_646 .
O1 Ni1 N2 C10 -81.5(6) . .
N7 Ni1 N2 C10 102.7(6) 4_645 .
N1 Ni1 N2 C10 -171.6(6) . .
N8 Ni1 N2 C10 9.9(6) 7_646 .
N2 C6 N3 N4 -1.6(6) . .
C5 C6 N3 N4 -179.4(5) . .
N2 C6 N3 C7 178.6(5) . .
C5 C6 N3 C7 0.8(10) . .
N5 C7 N3 C6 108.6(6) . .
N5 C7 N3 N4 -71.3(6) . .
N2 C10 N4 N3 -1.1(6) . .
C11 C10 N4 N3 179.3(5) . .
C6 N3 N4 C10 1.6(6) . .
C7 N3 N4 C10 -178.5(4) . .
N7 C9 N5 N6 -2.3(6) . .
N7 C9 N5 C7 -179.9(4) . .
N3 C7 N5 C9 106.2(6) . .
N3 C7 N5 N6 -71.1(6) . .
N7 C8 N6 N5 -0.8(7) . .
C9 N5 N6 C8 1.8(6) . .
C7 N5 N6 C8 179.5(5) . .
N5 C9 N7 C8 1.7(6) . .
N5 C9 N7 Ni1 -179.4(3) . 4_655
N6 C8 N7 C9 -0.6(7) . .
N6 C8 N7 Ni1 -179.4(4) . 4_655
C15 C14 N8 C13 -3.5(8) . .
C15 C14 N8 Ni1 169.0(4) . 7_646
C12 C13 N8 C14 3.3(8) . .
C12 C13 N8 Ni1 -169.2(4) . 7_646
O2 Mo1 O1 Ni1 57.3(11) . .
O3 Mo1 O1 Ni1 -46.2(11) . .
O8 Mo1 O1 Ni1 161.6(10) 5_756 .
O4 Mo1 O1 Ni1 -95.9(11) . .
O7 Mo1 O1 Ni1 -126.7(11) 5_756 .
O1W Ni1 O1 Mo1 -78.4(11) . .
N1 Ni1 O1 Mo1 -171.0(11) . .
N8 Ni1 O1 Mo1 12.6(11) 7_646 .
N2 Ni1 O1 Mo1 110.5(11) . .
O12 Mo4 O3 Mo1 -70.2(3) . .
O13 Mo4 O3 Mo1 -178.3(2) . .
O11 Mo4 O3 Mo1 57.1(4) . .
O4 Mo4 O3 Mo1 17.90(18) . .
O5 Mo4 O3 Mo1 98.3(2) 5_756 .
O2 Mo1 O3 Mo4 68.5(2) . .
O1 Mo1 O3 Mo4 175.1(2) . .
O8 Mo1 O3 Mo4 -60.5(4) 5_756 .
O4 Mo1 O3 Mo4 -18.22(19) . .
O7 Mo1 O3 Mo4 -97.2(2) 5_756 .
O6 Mo2 O4 Mo1 -115.2(3) . .
O5 Mo2 O4 Mo1 4.2(3) . .
O7 Mo2 O4 Mo1 122.6(2) . .
O6 Mo2 O4 Mo4 111.1(2) . .
O5 Mo2 O4 Mo4 -129.5(2) . .
O7 Mo2 O4 Mo4 -11.1(3) . .
O2 Mo1 O4 Mo2 125.4(3) . .
O1 Mo1 O4 Mo2 -80.4(6) . .
O3 Mo1 O4 Mo2 -132.9(3) . .
O8 Mo1 O4 Mo2 25.1(3) 5_756 .
O7 Mo1 O4 Mo2 -48.7(2) 5_756 .
O2 Mo1 O4 Mo4 -89.63(16) . .
O1 Mo1 O4 Mo4 64.5(5) . .
O3 Mo1 O4 Mo4 12.08(13) . .
O8 Mo1 O4 Mo4 170.01(14) 5_756 .
O7 Mo1 O4 Mo4 96.27(13) 5_756 .
O12 Mo4 O4 Mo2 -121.5(3) . .
O13 Mo4 O4 Mo2 73.8(6) . .
O3 Mo4 O4 Mo2 135.8(3) . .
O11 Mo4 O4 Mo2 -21.7(2) . .
O5 Mo4 O4 Mo2 53.4(2) 5_756 .
O12 Mo4 O4 Mo1 90.49(17) . .
O13 Mo4 O4 Mo1 -74.2(6) . .
O3 Mo4 O4 Mo1 -12.23(13) . .
O11 Mo4 O4 Mo1 -169.70(15) . .
O5 Mo4 O4 Mo1 -94.59(13) 5_756 .
O6 Mo2 O5 Mo4 -117.3(3) . 5_756
O7 Mo2 O5 Mo4 2.3(3) . 5_756
O4 Mo2 O5 Mo4 122.8(2) . 5_756
O6 Mo2 O7 Mo3 -108.1(3) . .
O5 Mo2 O7 Mo3 132.7(2) . .
O4 Mo2 O7 Mo3 14.2(3) . .
O6 Mo2 O7 Mo1 114.0(3) . 5_756
O5 Mo2 O7 Mo1 -5.2(3) . 5_756
O4 Mo2 O7 Mo1 -123.6(2) . 5_756
O9 Mo3 O7 Mo2 118.8(3) . .
O10 Mo3 O7 Mo2 -73.0(6) . .
O11 Mo3 O7 Mo2 17.4(2) . .
O8 Mo3 O7 Mo2 -136.6(3) . .
O9 Mo3 O7 Mo1 -91.21(17) . 5_756
O10 Mo3 O7 Mo1 76.9(6) . 5_756
O11 Mo3 O7 Mo1 167.34(15) . 5_756
O8 Mo3 O7 Mo1 13.37(12) . 5_756
O9 Mo3 O8 Mo1 67.6(3) . 5_756
O10 Mo3 O8 Mo1 176.3(2) . 5_756
O11 Mo3 O8 Mo1 -62.9(3) . 5_756
O7 Mo3 O8 Mo1 -19.70(18) . 5_756
O9 Mo3 O11 Mo4 171.0(3) . .
O10 Mo3 O11 Mo4 62.5(3) . .
O8 Mo3 O11 Mo4 -57.7(4) . .
O7 Mo3 O11 Mo4 -99.5(3) . .
O12 Mo4 O11 Mo3 -167.7(3) . .
O13 Mo4 O11 Mo3 -59.6(3) . .
O3 Mo4 O11 Mo3 64.3(4) . .
O4 Mo4 O11 Mo3 101.9(3) . .
O5 Mo4 O11 Mo3 21.8(2) 5_756 .
